data_4342935
loop_
_publ_author_name
'Li, Yan-Yan'
'Li, Bing-Xuan'
'Zhang, Ge'
'Zhou, Liu-Jiang'
'Lin, Hua'
'Shen, Jin-Ni'
'Zhang, Cheng-Yi'
'Chen, Ling'
'Wu, Li-Ming'

_publ_section_title
;
 Syntheses, Characterization, and Optical Properties of Centrosymmetric
 Ba3(BS3)1.5(MS3)0.5 and Noncentrosymmetric Ba3(BQ3)(SbQ3).
;
_journal_issue 10
_journal_name_full 'Inorganic chemistry'
_journal_page_first 4761
_journal_page_last 4767
_journal_paper_doi 10.1021/acs.inorgchem.5b00189
_journal_volume 54
_journal_year 2015
_chemical_formula_sum 'B Ba3 Sb Se6'
_chemical_formula_weight 1018.34
_chemical_name_systematic
; 
 ? 
;
_space_group_IT_number 189
_symmetry_cell_setting hexagonal
_symmetry_space_group_name_Hall 'P -6 -2'
_symmetry_space_group_name_H-M 'P -6 2 m'
_atom_sites_solution_primary direct
_atom_sites_solution_secondary difmap
_audit_creation_method SHELXL-97
_cell_angle_alpha 90.00
_cell_angle_beta 90.00
_cell_angle_gamma 120.00
_cell_formula_units_Z 9
_cell_length_a 17.720(4)
_cell_length_b 17.720(4)
_cell_length_c 11.251(3)
_cell_measurement_temperature 293(2)
_cell_volume 3059.5(13)
_computing_structure_refinement 'SHELXL-97 (Sheldrick, 1997)'
_computing_structure_solution 'SHELXS-97 (Sheldrick, 1990)'
_diffrn_ambient_temperature 293(2)
_diffrn_measured_fraction_theta_full 0.995
_diffrn_measured_fraction_theta_max 0.995
_diffrn_radiation_monochromator graphite
_diffrn_radiation_source 'fine-focus sealed tube'
_diffrn_radiation_type MoK\a
_diffrn_radiation_wavelength 0.71073
_diffrn_reflns_av_R_equivalents 0.0358
_diffrn_reflns_av_sigmaI/netI 0.0199
_diffrn_reflns_limit_h_max 23
_diffrn_reflns_limit_h_min -23
_diffrn_reflns_limit_k_max 23
_diffrn_reflns_limit_k_min -20
_diffrn_reflns_limit_l_max 14
_diffrn_reflns_limit_l_min -14
_diffrn_reflns_number 24060
_diffrn_reflns_theta_full 27.50
_diffrn_reflns_theta_max 27.50
_diffrn_reflns_theta_min 2.24
_exptl_absorpt_coefficient_mu 26.543
_exptl_absorpt_correction_T_max 1.0000
_exptl_absorpt_correction_T_min 0.7192
_exptl_absorpt_correction_type multi-scan
_exptl_crystal_colour Colorless
_exptl_crystal_density_diffrn 4.974
_exptl_crystal_density_method 'not measured'
_exptl_crystal_description Prism
_exptl_crystal_F_000 3852.2
_exptl_crystal_size_max 0.2000
_exptl_crystal_size_mid 0.2000
_exptl_crystal_size_min 0.2000
_refine_diff_density_max 1.770
_refine_diff_density_min -2.372
_refine_diff_density_rms 0.188
_refine_ls_abs_structure_details 'Flack H D (1983), Acta Cryst. A39, 876-881'
_refine_ls_abs_structure_Flack 0.00(2)
_refine_ls_extinction_coef 0.000065(15)
_refine_ls_extinction_expression Fc^*^=kFc[1+0.001xFc^2^\l^3^/sin(2\q)]^-1/4^
_refine_ls_extinction_method SHELXL
_refine_ls_goodness_of_fit_ref 1.046
_refine_ls_matrix_type full
_refine_ls_number_parameters 113
_refine_ls_number_reflns 2602
_refine_ls_number_restraints 13
_refine_ls_restrained_S_all 1.043
_refine_ls_R_factor_all 0.0253
_refine_ls_R_factor_gt 0.0249
_refine_ls_shift/su_max 0.000
_refine_ls_shift/su_mean 0.000
_refine_ls_structure_factor_coef Fsqd
_refine_ls_weighting_details 'calc w=1/[\s^2^(Fo^2^)+(0.0210P)^2^+34.1445P] where P=(Fo^2^+2Fc^2^)/3'
_refine_ls_weighting_scheme calc
_refine_ls_wR_factor_gt 0.0567
_refine_ls_wR_factor_ref 0.0569
_reflns_number_gt 2563
_reflns_number_total 2602
_reflns_threshold_expression >2sigma(I)
_cod_data_source_file ic5b00189_si_002.cif
_cod_data_source_block 3-Ba3BSbSe6
_cod_depositor_comments
;
The following automatic conversions were performed:

'_exptl_absorpt_correction_type' value 'Multi-scan' changed to
'multi-scan' according to
/usr/data/users/saulius/crontab/automatic-downloads/rss-feeds/ACS/lib/dictionaries/cif_core.dic
dictionary named 'cif_core.dic' version 2.4.2 from 2011-04-26.

Automatic conversion script
Id: cif_fix_values 3271 2015-04-21 07:52:19Z andrius 

 Adding full bibliography for 4342932--4342935.cif.
;
_cod_original_cell_volume 3059.6(13)
_cod_original_sg_symbol_H-M P-62m
_cod_database_code 4342935

loop_
_symmetry_equiv_pos_as_xyz
'x, y, z'
'-y, x-y, z'
'-x+y, -x, z'
'x, y, -z'
'-y, x-y, -z'
'-x+y, -x, -z'
'y, x, -z'
'x-y, -y, -z'
'-x, -x+y, -z'
'y, x, z'
'x-y, -y, z'
'-x, -x+y, z'

loop_
_atom_site_label
_atom_site_type_symbol
_atom_site_fract_x
_atom_site_fract_y
_atom_site_fract_z
_atom_site_U_iso_or_equiv
_atom_site_adp_type
_atom_site_occupancy
_atom_site_symmetry_multiplicity
_atom_site_calc_flag
_atom_site_refinement_flags
Ba1 Ba 0.53180(4) 0.0000 0.19612(6) 0.01836(14) Uani 1 2 d S
Ba2 Ba 0.15621(3) 0.33466(3) 0.19270(4) 0.02225(11) Uani 1 1 d .
Ba3 Ba 0.17441(4) 0.52657(4) 0.5000 0.01880(14) Uani 1 2 d S
Ba4 Ba 0.85573(5) 0.0000 0.5000 0.01511(18) Uani 1 4 d S
B1 B 0.0000 0.6514(11) 0.5000 0.021(4) Uani 1 4 d SU
B2 B 0.3615(9) 0.0000 0.0000 0.010(3) Uiso 1 4 d S
B3 B 0.6924(10) 0.0000 0.0000 0.017(3) Uani 1 4 d SU
Sb1' Sb 0.3054(10) 0.3895(7) 0.5000 0.049(3) Uani 0.0937(6) 2 d SP
Sb1 Sb 0.27132(8) 0.0000 0.5000 0.0422(5) Uani 0.8127(12) 4 d SP
Sb2 Sb 0.0000 0.0000 0.18434(11) 0.0161(2) Uani 1 6 d S
Sb3 Sb 0.3333 0.6667 0.19209(7) 0.02100(19) Uani 1 3 d S
Se1 Se 0.14110(15) 0.32546(14) 0.5000 0.0171(4) Uani 0.50 2 d SP
Se2 Se 0.36353(8) 0.0000 0.32463(12) 0.0467(4) Uani 1 2 d S
Se3 Se 0.12637(6) 0.0000 0.29838(10) 0.0172(2) Uani 1 2 d S
Se4 Se 0.31896(5) 0.53373(5) 0.30493(7) 0.01910(17) Uani 1 1 d .
Se5 Se 0.54188(8) 0.0000 0.5000 0.0183(3) Uani 1 4 d S
Se6 Se 0.70323(7) 0.0000 0.34220(11) 0.0373(3) Uani 1 2 d S
Se7 Se 0.31298(7) 0.42159(7) 0.0000 0.0180(2) Uani 1 2 d S
Se8 Se 0.80034(9) 0.0000 0.0000 0.0255(4) Uani 1 4 d S
Se9 Se 0.24547(8) 0.0000 0.0000 0.0159(3) Uani 1 4 d S
Se10 Se 0.11187(8) 0.46706(8) 0.0000 0.0263(3) Uani 1 2 d S

loop_
_atom_site_aniso_label
_atom_site_aniso_U_11
_atom_site_aniso_U_22
_atom_site_aniso_U_33
_atom_site_aniso_U_23
_atom_site_aniso_U_13
_atom_site_aniso_U_12
Ba1 0.0198(2) 0.0224(3) 0.0138(3) 0.000 0.0042(2) 0.01118(16)
Ba2 0.0155(2) 0.0225(2) 0.0268(2) -0.0053(2) -0.00257(19) 0.00805(18)
Ba3 0.0230(3) 0.0221(3) 0.0157(3) 0.000 0.000 0.0146(3)
Ba4 0.0158(3) 0.0171(4) 0.0129(4) 0.000 0.000 0.0086(2)
B1 0.026(7) 0.024(6) 0.013(6) 0.000 0.000 0.013(3)
B3 0.020(5) 0.007(6) 0.020(6) 0.000 0.000 0.004(3)
Sb1' 0.097(9) 0.035(5) 0.015(4) 0.000 0.000 0.032(6)
Sb1 0.0358(6) 0.0993(16) 0.0125(6) 0.000 0.000 0.0497(8)
Sb2 0.0199(4) 0.0199(4) 0.0087(5) 0.000 0.000 0.00993(18)
Sb3 0.0256(3) 0.0256(3) 0.0119(4) 0.000 0.000 0.01278(14)
Se1 0.0381(12) 0.0134(9) 0.0047(8) 0.000 0.000 0.0165(9)
Se2 0.0382(5) 0.1044(14) 0.0194(6) 0.000 0.0007(4) 0.0522(7)
Se3 0.0165(4) 0.0189(5) 0.0170(5) 0.000 0.0019(3) 0.0095(3)
Se4 0.0206(4) 0.0184(4) 0.0186(4) -0.0052(3) -0.0022(3) 0.0100(3)
Se5 0.0180(5) 0.0232(8) 0.0154(7) 0.000 0.000 0.0116(4)
Se6 0.0330(5) 0.0721(11) 0.0199(6) 0.000 -0.0014(4) 0.0360(5)
Se7 0.0174(5) 0.0182(5) 0.0193(5) 0.000 0.000 0.0095(4)
Se8 0.0185(6) 0.0239(8) 0.0359(9) 0.000 0.000 0.0119(4)
Se9 0.0168(5) 0.0171(7) 0.0138(7) 0.000 0.000 0.0086(3)
Se10 0.0231(6) 0.0215(6) 0.0352(7) 0.000 0.000 0.0119(5)

loop_
_atom_type_symbol
_atom_type_description
_atom_type_scat_dispersion_real
_atom_type_scat_dispersion_imag
_atom_type_scat_source
B B 0.0013 0.0007 'International Tables Vol C Tables 4.2.6.8 and 6.1.1.4'
Se Se -0.0929 2.2259 'International Tables Vol C Tables 4.2.6.8 and 6.1.1.4'
Sb Sb -0.5866 1.5461 'International Tables Vol C Tables 4.2.6.8 and 6.1.1.4'
Ba Ba -0.3244 2.2819 'International Tables Vol C Tables 4.2.6.8 and 6.1.1.4'

loop_
_geom_angle_atom_site_label_1
_geom_angle_atom_site_label_2
_geom_angle_atom_site_label_3
_geom_angle
_geom_angle_site_symmetry_1
_geom_angle_site_symmetry_3
Se7 Ba1 Se7 60.81(4) 2_655 9_655
Se7 Ba1 Se2 141.35(3) 2_655 .
Se7 Ba1 Se2 141.35(3) 9_655 .
Se7 Ba1 Se5 129.85(3) 2_655 .
Se7 Ba1 Se5 129.85(3) 9_655 .
Se2 Ba1 Se5 67.12(4) . .
Se7 Ba1 Se6 80.87(3) 2_655 .
Se7 Ba1 Se6 80.87(3) 9_655 .
Se2 Ba1 Se6 125.72(4) . .
Se5 Ba1 Se6 58.60(3) . .
Se7 Ba1 Se10 70.30(3) 2_655 3
Se7 Ba1 Se10 99.01(3) 9_655 3
Se2 Ba1 Se10 74.15(3) . 3
Se5 Ba1 Se10 131.13(3) . 3
Se6 Ba1 Se10 146.37(2) . 3
Se7 Ba1 Se10 99.01(3) 2_655 7
Se7 Ba1 Se10 70.30(3) 9_655 7
Se2 Ba1 Se10 74.15(3) . 7
Se5 Ba1 Se10 131.13(3) . 7
Se6 Ba1 Se10 146.37(2) . 7
Se10 Ba1 Se10 58.39(4) 3 7
Se7 Ba1 Se4 125.48(3) 2_655 12_655
Se7 Ba1 Se4 69.63(2) 9_655 12_655
Se2 Ba1 Se4 92.12(2) . 12_655
Se5 Ba1 Se4 69.451(18) . 12_655
Se6 Ba1 Se4 69.901(17) . 12_655
Se10 Ba1 Se4 141.85(3) 3 12_655
Se10 Ba1 Se4 83.78(3) 7 12_655
Se7 Ba1 Se4 69.63(2) 2_655 2_655
Se7 Ba1 Se4 125.48(3) 9_655 2_655
Se2 Ba1 Se4 92.12(2) . 2_655
Se5 Ba1 Se4 69.451(18) . 2_655
Se6 Ba1 Se4 69.901(17) . 2_655
Se10 Ba1 Se4 83.78(3) 3 2_655
Se10 Ba1 Se4 141.85(3) 7 2_655
Se4 Ba1 Se4 133.05(3) 12_655 2_655
Se7 Ba1 Ba1 47.929(19) 2_655 4
Se7 Ba1 Ba1 47.929(19) 9_655 4
Se2 Ba1 Ba1 115.87(3) . 4
Se5 Ba1 Ba1 177.01(3) . 4
Se6 Ba1 Ba1 118.41(2) . 4
Se10 Ba1 Ba1 51.177(19) 3 4
Se10 Ba1 Ba1 51.177(19) 7 4
Se4 Ba1 Ba1 109.920(17) 12_655 4
Se4 Ba1 Ba1 109.920(17) 2_655 4
Se7 Ba1 Ba3 167.75(3) 2_655 7_556
Se7 Ba1 Ba3 113.17(2) 9_655 7_556
Se2 Ba1 Ba3 50.28(2) . 7_556
Se5 Ba1 Ba3 44.166(19) . 7_556
Se6 Ba1 Ba3 87.70(3) . 7_556
Se10 Ba1 Ba3 121.92(3) 3 7_556
Se10 Ba1 Ba3 88.06(3) 7 7_556
Se4 Ba1 Ba3 44.994(16) 12_655 7_556
Se4 Ba1 Ba3 110.54(3) 2_655 7_556
Ba1 Ba1 Ba3 137.454(13) 4 7_556
Se7 Ba1 Ba3 113.17(2) 2_655 3
Se7 Ba1 Ba3 167.75(3) 9_655 3
Se2 Ba1 Ba3 50.28(2) . 3
Se5 Ba1 Ba3 44.166(19) . 3
Se6 Ba1 Ba3 87.70(3) . 3
Se10 Ba1 Ba3 88.06(3) 3 3
Se10 Ba1 Ba3 121.92(3) 7 3
Se4 Ba1 Ba3 110.54(3) 12_655 3
Se4 Ba1 Ba3 44.994(16) 2_655 3
Ba1 Ba1 Ba3 137.454(13) 4 3
Ba3 Ba1 Ba3 70.44(2) 7_556 3
Se9 Ba2 Se7 96.00(3) 2 .
Se9 Ba2 Se6 141.30(4) 2 3_665
Se7 Ba2 Se6 83.36(3) . 3_665
Se9 Ba2 Se2 78.70(3) 2 2
Se7 Ba2 Se2 142.16(3) . 2
Se6 Ba2 Se2 123.77(3) 3_665 2
Se9 Ba2 Se1 128.17(4) 2 .
Se7 Ba2 Se1 135.82(4) . .
Se6 Ba2 Se1 62.35(4) 3_665 .
Se2 Ba2 Se1 61.42(4) 2 .
Se9 Ba2 Se4 143.92(3) 2 .
Se7 Ba2 Se4 71.52(3) . .
Se6 Ba2 Se4 72.46(3) 3_665 .
Se2 Ba2 Se4 90.77(2) 2 .
Se1 Ba2 Se4 72.06(4) . .
Se9 Ba2 Se3 71.54(3) 2 2
Se7 Ba2 Se3 139.38(3) . 2
Se6 Ba2 Se3 83.92(3) 3_665 2
Se2 Ba2 Se3 74.84(3) 2 2
Se1 Ba2 Se3 67.25(4) . 2
Se4 Ba2 Se3 138.93(3) . 2
Se9 Ba2 Se10 59.82(3) 2 .
Se7 Ba2 Se10 72.46(3) . .
Se6 Ba2 Se10 150.68(4) 3_665 .
Se2 Ba2 Se10 72.65(3) 2 .
Se1 Ba2 Se10 126.98(4) . .
Se4 Ba2 Se10 84.11(3) . .
Se3 Ba2 Se10 125.30(3) 2 .
Se9 Ba2 Se8 71.69(3) 2 3_665
Se7 Ba2 Se8 59.59(3) . 3_665
Se6 Ba2 Se8 74.92(3) 3_665 3_665
Se2 Ba2 Se8 145.84(3) 2 3_665
Se1 Ba2 Se8 127.53(4) . 3_665
Se4 Ba2 Se8 123.26(3) . 3_665
Se3 Ba2 Se8 79.86(3) 2 3_665
Se10 Ba2 Se8 105.27(3) . 3_665
Se9 Ba2 Ba2 47.969(13) 2 4
Se7 Ba2 Ba2 48.034(18) . 4
Se6 Ba2 Ba2 120.24(2) 3_665 4
Se2 Ba2 Ba2 115.91(2) 2 4
Se1 Ba2 Ba2 176.13(4) . 4
Se4 Ba2 Ba2 111.210(17) . 4
Se3 Ba2 Ba2 109.67(2) 2 4
Se10 Ba2 Ba2 52.470(18) . 4
Se8 Ba2 Ba2 52.799(13) 3_665 4
Se9 Ba2 Ba3 124.94(3) 2 .
Se7 Ba2 Ba3 114.30(3) . .
Se6 Ba2 Ba3 89.25(3) 3_665 .
Se2 Ba2 Ba3 48.89(2) 2 .
Se1 Ba2 Ba3 44.18(4) . .
Se4 Ba2 Ba3 44.480(16) . .
Se3 Ba2 Ba3 103.91(3) 2 .
Se10 Ba2 Ba3 85.97(3) . .
Se8 Ba2 Ba3 163.36(2) 3_665 .
Ba2 Ba2 Ba3 136.759(13) 4 .
Se9 Ba2 Ba4 114.59(3) 2 3_665
Se7 Ba2 Ba4 123.11(3) . 3_665
Se6 Ba2 Ba4 42.71(3) 3_665 3_665
Se2 Ba2 Ba4 92.21(3) 2 3_665
Se1 Ba2 Ba4 42.87(4) . 3_665
Se4 Ba2 Ba4 100.08(2) . 3_665
Se3 Ba2 Ba4 44.052(18) 2 3_665
Se10 Ba2 Ba4 164.43(2) . 3_665
Se8 Ba2 Ba4 85.10(2) 3_665 3_665
Ba2 Ba2 Ba4 136.569(13) 4 3_665
Ba3 Ba2 Ba4 86.66(2) . 3_665
Se5 Ba3 Se4 75.53(2) 2 6_566
Se5 Ba3 Se4 75.53(2) 2 3_565
Se4 Ba3 Se4 83.50(4) 6_566 3_565
Se5 Ba3 Se1 115.28(5) 2 .
Se4 Ba3 Se1 137.933(19) 6_566 .
Se4 Ba3 Se1 137.933(19) 3_565 .
Se5 Ba3 Se4 138.285(19) 2 4_556
Se4 Ba3 Se4 71.69(3) 6_566 4_556
Se4 Ba3 Se4 124.36(3) 3_565 4_556
Se1 Ba3 Se4 76.14(3) . 4_556
Se5 Ba3 Se4 138.285(19) 2 .
Se4 Ba3 Se4 124.36(3) 6_566 .
Se4 Ba3 Se4 71.69(3) 3_565 .
Se1 Ba3 Se4 76.14(3) . .
Se4 Ba3 Se4 82.55(4) 4_556 .
Se5 Ba3 Se2 65.98(3) 2 2
Se4 Ba3 Se2 141.00(3) 6_566 2
Se4 Ba3 Se2 92.55(3) 3_565 2
Se1 Ba3 Se2 60.95(4) . 2
Se4 Ba3 Se2 136.93(3) 4_556 2
Se4 Ba3 Se2 90.27(3) . 2
Se5 Ba3 Se2 65.98(3) 2 5_556
Se4 Ba3 Se2 92.55(3) 6_566 5_556
Se4 Ba3 Se2 141.00(3) 3_565 5_556
Se1 Ba3 Se2 60.95(4) . 5_556
Se4 Ba3 Se2 90.27(3) 4_556 5_556
Se4 Ba3 Se2 136.93(3) . 5_556
Se2 Ba3 Se2 66.75(4) 2 5_556
Se5 Ba3 Sb1 82.21(3) 2 2
Se4 Ba3 Sb1 131.50(2) 6_566 2
Se4 Ba3 Sb1 131.50(2) 3_565 2
Se1 Ba3 Sb1 33.06(4) . 2
Se4 Ba3 Sb1 100.82(2) 4_556 2
Se4 Ba3 Sb1 100.82(2) . 2
Se2 Ba3 Sb1 38.96(2) 2 2
Se2 Ba3 Sb1 38.96(2) 5_556 2
Se5 Ba3 Sb1' 35.7(2) 2 3_565
Se4 Ba3 Sb1' 52.18(11) 6_566 3_565
Se4 Ba3 Sb1' 52.18(11) 3_565 3_565
Se1 Ba3 Sb1' 151.0(2) . 3_565
Se4 Ba3 Sb1' 123.72(13) 4_556 3_565
Se4 Ba3 Sb1' 123.72(13) . 3_565
Se2 Ba3 Sb1' 95.45(18) 2 3_565
Se2 Ba3 Sb1' 95.45(18) 5_556 3_565
Sb1 Ba3 Sb1' 117.9(2) 2 3_565
Se5 Ba3 Ba3 152.06(3) 2 2_665
Se4 Ba3 Ba3 83.768(17) 6_566 2_665
Se4 Ba3 Ba3 83.768(17) 3_565 2_665
Se1 Ba3 Ba3 92.66(4) . 2_665
Se4 Ba3 Ba3 45.537(19) 4_556 2_665
Se4 Ba3 Ba3 45.537(19) . 2_665
Se2 Ba3 Ba3 134.53(2) 2 2_665
Se2 Ba3 Ba3 134.53(2) 5_556 2_665
Sb1 Ba3 Ba3 125.73(3) 2 2_665
Sb1' Ba3 Ba3 116.4(2) 3_565 2_665
Se5 Ba3 Ba3 92.06(3) 2 3_565
Se4 Ba3 Ba3 46.09(2) 6_566 3_565
Se4 Ba3 Ba3 46.09(2) 3_565 3_565
Se1 Ba3 Ba3 152.66(4) . 3_565
Se4 Ba3 Ba3 83.439(17) 4_556 3_565
Se4 Ba3 Ba3 83.439(17) . 3_565
Se2 Ba3 Ba3 138.01(3) 2 3_565
Se2 Ba3 Ba3 138.01(3) 5_556 3_565
Sb1 Ba3 Ba3 174.27(3) 2 3_565
Sb1' Ba3 Ba3 56.4(2) 3_565 3_565
Ba3 Ba3 Ba3 60.0 2_665 3_565
Se6 Ba4 Se6 66.61(5) . 4_556
Se6 Ba4 Se1 65.98(4) . 2_655
Se6 Ba4 Se1 65.98(4) 4_556 2_655
Se6 Ba4 Se1 65.98(4) . 9_656
Se6 Ba4 Se1 65.98(4) 4_556 9_656
Se1 Ba4 Se1 121.72(9) 2_655 9_656
Se6 Ba4 Se3 137.61(3) . 5_656
Se6 Ba4 Se3 89.23(3) 4_556 5_656
Se1 Ba4 Se3 136.27(2) 2_655 5_656
Se1 Ba4 Se3 72.53(3) 9_656 5_656
Se6 Ba4 Se3 89.23(3) . 3_655
Se6 Ba4 Se3 137.61(3) 4_556 3_655
Se1 Ba4 Se3 72.53(3) 2_655 3_655
Se1 Ba4 Se3 136.27(2) 9_656 3_655
Se3 Ba4 Se3 128.58(4) 5_656 3_655
Se6 Ba4 Se3 89.23(3) . 2_655
Se6 Ba4 Se3 137.61(3) 4_556 2_655
Se1 Ba4 Se3 136.27(2) 2_655 2_655
Se1 Ba4 Se3 72.53(3) 9_656 2_655
Se3 Ba4 Se3 86.45(4) 5_656 2_655
Se3 Ba4 Se3 71.67(4) 3_655 2_655
Se6 Ba4 Se3 137.61(3) . 6_656
Se6 Ba4 Se3 89.23(3) 4_556 6_656
Se1 Ba4 Se3 72.53(3) 2_655 6_656
Se1 Ba4 Se3 136.27(2) 9_656 6_656
Se3 Ba4 Se3 71.67(4) 5_656 6_656
Se3 Ba4 Se3 86.45(4) 3_655 6_656
Se3 Ba4 Se3 128.58(4) 2_655 6_656
Se6 Ba4 Sb1' 38.12(10) . 2_655
Se6 Ba4 Sb1' 38.12(10) 4_556 2_655
Se1 Ba4 Sb1' 41.1(2) 2_655 2_655
Se1 Ba4 Sb1' 80.6(2) 9_656 2_655
Se3 Ba4 Sb1' 127.30(11) 5_656 2_655
Se3 Ba4 Sb1' 102.16(16) 3_655 2_655
Se3 Ba4 Sb1' 127.30(11) 2_655 2_655
Se3 Ba4 Sb1' 102.16(16) 6_656 2_655
Se6 Ba4 Sb1' 38.12(10) . 9_656
Se6 Ba4 Sb1' 38.12(10) 4_556 9_656
Se1 Ba4 Sb1' 80.6(2) 2_655 9_656
Se1 Ba4 Sb1' 41.1(2) 9_656 9_656
Se3 Ba4 Sb1' 102.16(16) 5_656 9_656
Se3 Ba4 Sb1' 127.30(11) 3_655 9_656
Se3 Ba4 Sb1' 102.16(16) 2_655 9_656
Se3 Ba4 Sb1' 127.30(11) 6_656 9_656
Sb1' Ba4 Sb1' 39.5(4) 2_655 9_656
Se6 Ba4 Ba4 136.369(18) . 3_765
Se6 Ba4 Ba4 136.369(18) 4_556 3_765
Se1 Ba4 Ba4 149.14(4) 2_655 3_765
Se1 Ba4 Ba4 89.14(4) 9_656 3_765
Se3 Ba4 Ba4 48.055(19) 5_656 3_765
Se3 Ba4 Ba4 85.24(2) 3_655 3_765
Se3 Ba4 Ba4 48.055(19) 2_655 3_765
Se3 Ba4 Ba4 85.24(2) 6_656 3_765
Sb1' Ba4 Ba4 169.7(2) 2_655 3_765
Sb1' Ba4 Ba4 130.3(2) 9_656 3_765
Se6 Ba4 Ba4 136.369(18) . 2_645
Se6 Ba4 Ba4 136.369(18) 4_556 2_645
Se1 Ba4 Ba4 89.14(4) 2_655 2_645
Se1 Ba4 Ba4 149.14(4) 9_656 2_645
Se3 Ba4 Ba4 85.24(2) 5_656 2_645
Se3 Ba4 Ba4 48.055(19) 3_655 2_645
Se3 Ba4 Ba4 85.24(2) 2_655 2_645
Se3 Ba4 Ba4 48.055(19) 6_656 2_645
Sb1' Ba4 Ba4 130.3(2) 2_655 2_645
Sb1' Ba4 Ba4 169.7(2) 9_656 2_645
Ba4 Ba4 Ba4 60.0 3_765 2_645
Sb1' B1 Sb1' 178(2) 8_566 3_565
Sb1' B1 Se5 90.9(10) 8_566 2
Sb1' B1 Se5 90.9(10) 3_565 2
Sb1' B1 Se6 89.6(5) 8_566 5_556
Sb1' B1 Se6 89.6(5) 3_565 5_556
Se5 B1 Se6 117.4(5) 2 5_556
Sb1' B1 Se6 89.6(5) 8_566 2
Sb1' B1 Se6 89.6(5) 3_565 2
Se5 B1 Se6 117.4(5) 2 2
Se6 B1 Se6 125.3(10) 5_556 2
Se10 B2 Se10 125.8(8) 7 3
Se10 B2 Se9 117.1(4) 7 .
Se10 B2 Se9 117.1(4) 3 .
Se8 B3 Se7 122.4(4) . 9_655
Se8 B3 Se7 122.4(4) . 2_655
Se7 B3 Se7 115.2(9) 9_655 2_655
B1 Sb1' Se5 55.7(10) 2_665 3_665
B1 Sb1' Se6 57.4(5) 2_665 3_665
Se5 Sb1' Se6 91.0(4) 3_665 3_665
B1 Sb1' Se6 57.4(5) 2_665 6_666
Se5 Sb1' Se6 91.0(4) 3_665 6_666
Se6 Sb1' Se6 96.9(4) 3_665 6_666
B1 Sb1' Se1 128.2(11) 2_665 .
Se5 Sb1' Se1 176.1(5) 3_665 .
Se6 Sb1' Se1 91.6(4) 3_665 .
Se6 Sb1' Se1 91.6(4) 6_666 .
B1 Sb1' Sb1' 0.9(10) 2_665 7_556
Se5 Sb1' Sb1' 56.6(3) 3_665 7_556
Se6 Sb1' Sb1' 57.0(3) 3_665 7_556
Se6 Sb1' Sb1' 57.0(3) 6_666 7_556
Se1 Sb1' Sb1' 127.2(2) . 7_556
B1 Sb1' Ba4 71.2(10) 2_665 3_665
Se5 Sb1' Ba4 126.9(4) 3_665 3_665
Se6 Sb1' Ba4 57.3(2) 3_665 3_665
Se6 Sb1' Ba4 57.3(2) 6_666 3_665
Se1 Sb1' Ba4 57.0(2) . 3_665
Sb1' Sb1' Ba4 70.3(2) 7_556 3_665
B1 Sb1' Ba3 109.2(11) 2_665 2_665
Se5 Sb1' Ba3 53.5(2) 3_665 2_665
Se6 Sb1' Ba3 122.9(3) 3_665 2_665
Se6 Sb1' Ba3 122.9(3) 6_666 2_665
Se1 Sb1' Ba3 122.6(4) . 2_665
Sb1' Sb1' Ba3 110.1(2) 7_556 2_665
Ba4 Sb1' Ba3 179.6(4) 3_665 2_665
Se1 Sb1 Se1 164.70(13) 3 7_556
Se1 Sb1 Se2 94.87(4) 3 4_556
Se1 Sb1 Se2 94.87(4) 7_556 4_556
Se1 Sb1 Se2 94.87(4) 3 .
Se1 Sb1 Se2 94.87(4) 7_556 .
Se2 Sb1 Se2 100.74(8) 4_556 .
Se1 Sb1 Ba3 139.60(8) 3 7_556
Se1 Sb1 Ba3 55.70(6) 7_556 7_556
Se2 Sb1 Ba3 61.68(3) 4_556 7_556
Se2 Sb1 Ba3 61.68(3) . 7_556
Se1 Sb1 Ba3 55.70(6) 3 3
Se1 Sb1 Ba3 139.60(8) 7_556 3
Se2 Sb1 Ba3 61.68(3) 4_556 3
Se2 Sb1 Ba3 61.68(3) . 3
Ba3 Sb1 Ba3 83.90(3) 7_556 3
Se3 Sb2 Se3 97.43(5) 2 .
Se3 Sb2 Se3 97.43(5) 2 3
Se3 Sb2 Se3 97.43(5) . 3
Se4 Sb3 Se4 97.76(3) 3_565 2_665
Se4 Sb3 Se4 97.76(3) 3_565 .
Se4 Sb3 Se4 97.76(3) 2_665 .
Sb1 Se1 Sb1' 179.6(3) 2 .
Sb1 Se1 Ba4 98.51(8) 2 3_665
Sb1' Se1 Ba4 81.9(3) . 3_665
Sb1 Se1 Ba3 91.24(8) 2 .
Sb1' Se1 Ba3 88.3(3) . .
Ba4 Se1 Ba3 170.25(8) 3_665 .
Sb1 Se1 Ba2 93.74(4) 2 4_556
Sb1' Se1 Ba2 86.26(4) . 4_556
Ba4 Se1 Ba2 90.42(4) 3_665 4_556
Ba3 Se1 Ba2 88.93(4) . 4_556
Sb1 Se1 Ba2 93.74(4) 2 .
Sb1' Se1 Ba2 86.26(4) . .
Ba4 Se1 Ba2 90.42(4) 3_665 .
Ba3 Se1 Ba2 88.93(4) . .
Ba2 Se1 Ba2 172.27(8) 4_556 .
Sb1 Se2 Ba1 155.50(6) . .
Sb1 Se2 Ba2 88.89(4) . 3
Ba1 Se2 Ba2 108.14(3) . 3
Sb1 Se2 Ba2 88.89(4) . 10
Ba1 Se2 Ba2 108.14(3) . 10
Ba2 Se2 Ba2 89.75(4) 3 10
Sb1 Se2 Ba3 79.36(4) . 7_556
Ba1 Se2 Ba3 84.43(3) . 7_556
Ba2 Se2 Ba3 167.41(4) 3 7_556
Ba2 Se2 Ba3 85.576(17) 10 7_556
Sb1 Se2 Ba3 79.36(4) . 3
Ba1 Se2 Ba3 84.43(3) . 3
Ba2 Se2 Ba3 85.576(17) 3 3
Ba2 Se2 Ba3 167.41(4) 10 3
Ba3 Se2 Ba3 96.54(4) 7_556 3
Sb2 Se3 Ba4 95.09(3) . 3_665
Sb2 Se3 Ba4 95.09(3) . 2_545
Ba4 Se3 Ba4 83.89(4) 3_665 2_545
Sb2 Se3 Ba2 113.53(3) . 3
Ba4 Se3 Ba2 150.86(4) 3_665 3
Ba4 Se3 Ba2 88.08(2) 2_545 3
Sb2 Se3 Ba2 113.53(3) . 10
Ba4 Se3 Ba2 88.08(2) 3_665 10
Ba4 Se3 Ba2 150.86(4) 2_545 10
Ba2 Se3 Ba2 85.45(3) 3 10
Sb3 Se4 Ba3 95.46(3) . 2_665
Sb3 Se4 Ba3 94.72(3) . .
Ba3 Se4 Ba3 88.37(3) 2_665 .
Sb3 Se4 Ba2 113.59(3) . .
Ba3 Se4 Ba2 150.93(3) 2_665 .
Ba3 Se4 Ba2 88.21(3) . .
Sb3 Se4 Ba1 112.07(3) . 3_665
Ba3 Se4 Ba1 84.58(3) 2_665 3_665
Ba3 Se4 Ba1 152.80(3) . 3_665
Ba2 Se4 Ba1 85.40(2) . 3_665
B1 Se5 Sb1' 33.4(3) 3 9_656
B1 Se5 Sb1' 33.4(3) 3 2_655
Sb1' Se5 Sb1' 66.7(5) 9_656 2_655
B1 Se5 Ba3 124.16(3) 3 3
Sb1' Se5 Ba3 157.5(3) 9_656 3
Sb1' Se5 Ba3 90.8(3) 2_655 3
B1 Se5 Ba3 124.16(3) 3 7_556
Sb1' Se5 Ba3 90.8(3) 9_656 7_556
Sb1' Se5 Ba3 157.5(3) 2_655 7_556
Ba3 Se5 Ba3 111.67(5) 3 7_556
B1 Se5 Ba1 92.99(3) 3 4_556
Sb1' Se5 Ba1 92.50(2) 9_656 4_556
Sb1' Se5 Ba1 92.50(2) 2_655 4_556
Ba3 Se5 Ba1 88.322(16) 3 4_556
Ba3 Se5 Ba1 88.322(16) 7_556 4_556
B1 Se5 Ba1 92.99(3) 3 .
Sb1' Se5 Ba1 92.50(2) 9_656 .
Sb1' Se5 Ba1 92.50(2) 2_655 .
Ba3 Se5 Ba1 88.322(16) 3 .
Ba3 Se5 Ba1 88.322(16) 7_556 .
Ba1 Se5 Ba1 174.02(5) 4_556 .
B1 Se6 Sb1' 33.0(3) 3 9_656
B1 Se6 Sb1' 33.0(3) 3 2_655
Sb1' Se6 Sb1' 66.0(6) 9_656 2_655
B1 Se6 Ba4 84.1(5) 3 .
Sb1' Se6 Ba4 84.6(3) 9_656 .
Sb1' Se6 Ba4 84.6(3) 2_655 .
B1 Se6 Ba2 124.92(2) 3 2_655
Sb1' Se6 Ba2 157.9(3) 9_656 2_655
Sb1' Se6 Ba2 91.9(3) 2_655 2_655
Ba4 Se6 Ba2 92.80(3) . 2_655
B1 Se6 Ba2 124.92(2) 3 12_655
Sb1' Se6 Ba2 91.9(3) 9_656 12_655
Sb1' Se6 Ba2 157.9(3) 2_655 12_655
Ba4 Se6 Ba2 92.80(3) . 12_655
Ba2 Se6 Ba2 110.15(4) 2_655 12_655
B1 Se6 Ba1 91.0(5) 3 .
Sb1' Se6 Ba1 91.3(3) 9_656 .
Sb1' Se6 Ba1 91.3(3) 2_655 .
Ba4 Se6 Ba1 175.11(5) . .
Ba2 Se6 Ba1 90.00(3) 2_655 .
Ba2 Se6 Ba1 90.00(3) 12_655 .
B3 Se7 Ba2 85.5(3) 3_665 4
B3 Se7 Ba2 85.5(3) 3_665 .
Ba2 Se7 Ba2 83.93(4) 4 .
B3 Se7 Ba1 82.2(3) 3_665 3_665
Ba2 Se7 Ba1 167.70(4) 4 3_665
Ba2 Se7 Ba1 94.64(2) . 3_665
B3 Se7 Ba1 82.2(3) 3_665 6_665
Ba2 Se7 Ba1 94.64(2) 4 6_665
Ba2 Se7 Ba1 167.70(4) . 6_665
Ba1 Se7 Ba1 84.14(4) 3_665 6_665
B3 Se8 Ba2 76.93(3) . 5_655
B3 Se8 Ba2 76.93(3) . 12_655
Ba2 Se8 Ba2 153.86(5) 5_655 12_655
B3 Se8 Ba2 76.93(3) . 9_655
Ba2 Se8 Ba2 99.59(3) 5_655 9_655
Ba2 Se8 Ba2 74.40(3) 12_655 9_655
B3 Se8 Ba2 76.93(3) . 2_655
Ba2 Se8 Ba2 74.40(3) 5_655 2_655
Ba2 Se8 Ba2 99.59(3) 12_655 2_655
Ba2 Se8 Ba2 153.86(5) 9_655 2_655
B2 Se9 Ba2 86.52(3) . 10
B2 Se9 Ba2 86.52(3) . 6
Ba2 Se9 Ba2 173.05(6) 10 6
B2 Se9 Ba2 86.52(3) . 3
Ba2 Se9 Ba2 95.51(3) 10 3
Ba2 Se9 Ba2 84.06(3) 6 3
B2 Se9 Ba2 86.52(3) . 7
Ba2 Se9 Ba2 84.06(3) 10 7
Ba2 Se9 Ba2 95.51(3) 6 7
Ba2 Se9 Ba2 173.05(6) 3 7
B2 Se10 Ba1 81.0(3) 2 5
B2 Se10 Ba1 81.0(3) 2 2
Ba1 Se10 Ba1 77.65(4) 5 2
B2 Se10 Ba2 79.6(3) 2 4
Ba1 Se10 Ba2 100.31(2) 5 4
Ba1 Se10 Ba2 160.52(4) 2 4
B2 Se10 Ba2 79.6(3) 2 .
Ba1 Se10 Ba2 160.52(4) 5 .
Ba1 Se10 Ba2 100.31(2) 2 .
Ba2 Se10 Ba2 75.06(4) 4 .

loop_
_geom_bond_atom_site_label_1
_geom_bond_atom_site_label_2
_geom_bond_distance
_geom_bond_site_symmetry_2
Ba1 Se7 3.2931(11) 2_655
Ba1 Se7 3.2931(11) 9_655
Ba1 Se2 3.3139(16) .
Ba1 Se5 3.4236(12) .
Ba1 Se6 3.4539(15) .
Ba1 Se10 3.5197(13) 3
Ba1 Se10 3.5197(13) 7
Ba1 Se4 3.5933(11) 12_655
Ba1 Se4 3.5933(11) 2_655
Ba1 Ba1 4.4131(18) 4
Ba1 Ba3 4.6407(11) 7_556
Ba1 Ba3 4.6407(11) 3
Ba2 Se9 3.2381(7) 2
Ba2 Se7 3.2422(11) .
Ba2 Se6 3.3402(10) 3_665
Ba2 Se2 3.3976(12) 2
Ba2 Se1 3.4654(11) .
Ba2 Se4 3.4904(11) .
Ba2 Se3 3.5331(12) 2
Ba2 Se10 3.5590(13) .
Ba2 Se8 3.5858(9) 3_665
Ba2 Ba2 4.3361(16) 4
Ba2 Ba3 4.7462(11) .
Ba2 Ba4 4.7610(11) 3_665
Ba3 Se5 3.2347(13) 2
Ba3 Se4 3.2959(11) 6_566
Ba3 Se4 3.2959(11) 3_565
Ba3 Se1 3.308(2) .
Ba3 Se4 3.3271(11) 4_556
Ba3 Se4 3.3271(11) .
Ba3 Se2 3.5864(13) 2
Ba3 Se2 3.5864(13) 5_556
Ba3 Sb1 4.0039(16) 2
Ba3 Sb1' 4.024(12) 3_565
Ba3 Ba3 4.6161(16) 2_665
Ba3 Ba3 4.6161(16) 3_565
Ba4 Se6 3.2335(16) .
Ba4 Se6 3.2335(16) 4_556
Ba4 Se1 3.239(2) 2_655
Ba4 Se1 3.239(2) 9_656
Ba4 Se3 3.3123(11) 5_656
Ba4 Se3 3.3123(11) 3_655
Ba4 Se3 3.3123(11) 2_655
Ba4 Se3 3.3123(11) 6_656
Ba4 Sb1' 3.825(12) 2_655
Ba4 Sb1' 3.825(12) 9_656
Ba4 Ba4 4.4280(18) 3_765
Ba4 Ba4 4.4280(18) 2_645
B1 Sb1' 1.292(13) 8_566
B1 Sb1' 1.292(13) 3_565
B1 Se5 1.940(19) 2
B1 Se6 1.999(9) 5_556
B1 Se6 1.999(9) 2
B2 Se10 1.929(7) 7
B2 Se10 1.929(7) 3
B2 Se9 2.056(16) .
B3 Se8 1.912(18) .
B3 Se7 1.974(10) 9_655
B3 Se7 1.974(10) 2_655
Sb1' B1 1.292(13) 2_665
Sb1' Se5 2.348(15) 3_665
Sb1' Se6 2.372(7) 3_665
Sb1' Se6 2.372(7) 6_666
Sb1' Se1 2.541(15) .
Sb1' Sb1' 2.58(3) 7_556
Sb1' Ba4 3.825(12) 3_665
Sb1' Ba3 4.024(12) 2_665
Sb1 Se1 2.185(2) 3
Sb1 Se1 2.185(2) 7_556
Sb1 Se2 2.5618(17) 4_556
Sb1 Se2 2.5618(17) .
Sb1 Ba3 4.0039(16) 7_556
Sb1 Ba3 4.0039(15) 3
Sb2 Se3 2.5808(13) 2
Sb2 Se3 2.5808(13) .
Sb2 Se3 2.5808(13) 3
Sb3 Se4 2.5741(10) 3_565
Sb3 Se4 2.5741(10) 2_665
Sb3 Se4 2.5741(10) .
Se1 Sb1 2.185(2) 2
Se1 Ba4 3.239(2) 3_665
Se1 Ba2 3.4654(11) 4_556
Se2 Ba2 3.3976(12) 3
Se2 Ba2 3.3976(12) 10
Se2 Ba3 3.5864(12) 7_556
Se2 Ba3 3.5864(12) 3
Se3 Ba4 3.3123(11) 3_665
Se3 Ba4 3.3123(11) 2_545
Se3 Ba2 3.5331(12) 3
Se3 Ba2 3.5331(12) 10
Se4 Ba3 3.2959(11) 2_665
Se4 Ba1 3.5933(11) 3_665
Se5 B1 1.940(19) 3
Se5 Sb1' 2.348(15) 9_656
Se5 Sb1' 2.348(15) 2_655
Se5 Ba3 3.2347(12) 3
Se5 Ba3 3.2347(12) 7_556
Se5 Ba1 3.4236(12) 4_556
Se6 B1 1.999(9) 3
Se6 Sb1' 2.372(7) 9_656
Se6 Sb1' 2.372(7) 2_655
Se6 Ba2 3.3402(10) 2_655
Se6 Ba2 3.3402(10) 12_655
Se7 B3 1.974(10) 3_665
Se7 Ba2 3.2422(11) 4
Se7 Ba1 3.2931(11) 3_665
Se7 Ba1 3.2931(11) 6_665
Se8 Ba2 3.5858(9) 5_655
Se8 Ba2 3.5858(9) 12_655
Se8 Ba2 3.5858(9) 9_655
Se8 Ba2 3.5858(9) 2_655
Se9 Ba2 3.2381(7) 10
Se9 Ba2 3.2381(7) 6
Se9 Ba2 3.2381(7) 3
Se9 Ba2 3.2381(7) 7
Se10 B2 1.929(7) 2
Se10 Ba1 3.5197(13) 5
Se10 Ba1 3.5197(13) 2
Se10 Ba2 3.5590(13) 4
